data_4085763
loop_
_publ_author_name
'Yang, Dandan'
'Tang, Yungang'
'Song, Haibin'
'Wang, Baiquan'

_publ_section_title
;
 o-Aryloxide-N-heterocyclic Carbenes: Efficient Synthesis of the
 Proligands and Theirp-Cymene Ruthenium Complexes
;
_journal_issue 10
_journal_name_full Organometallics
_journal_page_first 2012
_journal_paper_doi 10.1021/acs.organomet.5b00256
_journal_volume 34
_journal_year 2015
_chemical_formula_sum 'C36 H46 Cl4 N2 O Ru'
_chemical_formula_weight 765.62
_chemical_name_systematic
; 
 ? 
;
_space_group_IT_number 14
_symmetry_cell_setting monoclinic
_symmetry_space_group_name_Hall '-P 2ybc'
_symmetry_space_group_name_H-M 'P 1 21/c 1'
_atom_sites_solution_hydrogens geom
_atom_sites_solution_primary direct
_atom_sites_solution_secondary difmap
_audit_creation_method SHELXL-97
_cell_angle_alpha 90.00
_cell_angle_beta 93.386(5)
_cell_angle_gamma 90.00
_cell_formula_units_Z 8
_cell_length_a 14.373(3)
_cell_length_b 19.967(4)
_cell_length_c 25.014(5)
_cell_measurement_reflns_used 23450
_cell_measurement_temperature 113(2)
_cell_measurement_theta_max 28.0
_cell_measurement_theta_min 1.7
_cell_volume 7166(3)
_computing_cell_refinement CrystalClear
_computing_data_collection CrystalClear
_computing_data_reduction CrystalClear
_computing_molecular_graphics 'Bruker SHELXTL'
_computing_publication_material 'CrystalStructure 3.8'
_computing_structure_refinement 'SHELXL-97 (Sheldrick, 1997)'
_computing_structure_solution 'SHELXS-97 (Sheldrick, 1990)'
_diffrn_ambient_temperature 113(2)
_diffrn_detector_area_resol_mean 14.22
_diffrn_measured_fraction_theta_full 0.990
_diffrn_measured_fraction_theta_max 0.990
_diffrn_measurement_device_type 'Rigaku Saturn724 CCD'
_diffrn_measurement_method '\w and \f scans'
_diffrn_radiation_monochromator multilayer
_diffrn_radiation_source 'rotating anode'
_diffrn_radiation_type MoK\a
_diffrn_radiation_wavelength 0.71073
_diffrn_reflns_av_R_equivalents 0.0457
_diffrn_reflns_av_sigmaI/netI 0.0445
_diffrn_reflns_limit_h_max 18
_diffrn_reflns_limit_h_min -17
_diffrn_reflns_limit_k_max 24
_diffrn_reflns_limit_k_min -26
_diffrn_reflns_limit_l_max 32
_diffrn_reflns_limit_l_min -32
_diffrn_reflns_number 71701
_diffrn_reflns_theta_full 27.93
_diffrn_reflns_theta_max 27.93
_diffrn_reflns_theta_min 1.75
_diffrn_standards_decay_% 0
_diffrn_standards_interval_count 0
_diffrn_standards_interval_time 0
_diffrn_standards_number 0
_exptl_absorpt_coefficient_mu 0.767
_exptl_absorpt_correction_T_max 0.9273
_exptl_absorpt_correction_T_min 0.8618
_exptl_absorpt_correction_type multi-scan
_exptl_absorpt_process_details CrystalClear
_exptl_crystal_colour Colorless
_exptl_crystal_density_diffrn 1.419
_exptl_crystal_density_method 'not measured'
_exptl_crystal_description Prism
_exptl_crystal_F_000 3168
_exptl_crystal_size_max 0.20
_exptl_crystal_size_mid 0.18
_exptl_crystal_size_min 0.10
_refine_diff_density_max 0.418
_refine_diff_density_min -0.700
_refine_diff_density_rms 0.076
_refine_ls_extinction_method none
_refine_ls_goodness_of_fit_ref 1.060
_refine_ls_hydrogen_treatment constr
_refine_ls_matrix_type full
_refine_ls_number_parameters 813
_refine_ls_number_reflns 17001
_refine_ls_number_restraints 0
_refine_ls_restrained_S_all 1.060
_refine_ls_R_factor_all 0.0462
_refine_ls_R_factor_gt 0.0385
_refine_ls_shift/su_max 0.001
_refine_ls_shift/su_mean 0.000
_refine_ls_structure_factor_coef Fsqd
_refine_ls_weighting_details 'calc w=1/[\s^2^(Fo^2^)+(0.0394P)^2^+1.7530P] where P=(Fo^2^+2Fc^2^)/3'
_refine_ls_weighting_scheme calc
_refine_ls_wR_factor_gt 0.0849
_refine_ls_wR_factor_ref 0.0887
_reflns_number_gt 15063
_reflns_number_total 17001
_reflns_threshold_expression >2sigma(I)
_cod_data_source_file om5b00256_si_002.cif
_cod_data_source_block shelx
_cod_depositor_comments
;
The following automatic conversions were performed:

'_symmetry_cell_setting' value 'Monoclinic' changed to 'monoclinic'
according to
/usr/data/users/saulius/crontab/automatic-downloads/rss-feeds/ACS/lib/dictionaries/cif_core.dic
dictionary named 'cif_core.dic' version 2.4.2 from 2011-04-26.

Automatic conversion script
Id: cif_fix_values 3271 2015-04-21 07:52:19Z andrius 

 Adding full bibliography for 4085763.cif.
;
_cod_original_cell_volume 7166(2)
_cod_original_sg_symbol_H-M P2(1)/c
_cod_database_code 4085763

loop_
_symmetry_equiv_pos_as_xyz
'x, y, z'
'-x, y+1/2, -z+1/2'
'-x, -y, -z'
'x, -y-1/2, z-1/2'

loop_
_atom_site_label
_atom_site_type_symbol
_atom_site_fract_x
_atom_site_fract_y
_atom_site_fract_z
_atom_site_U_iso_or_equiv
_atom_site_adp_type
_atom_site_occupancy
_atom_site_symmetry_multiplicity
_atom_site_calc_flag
_atom_site_refinement_flags
Ru1 Ru 1.072845(12) 0.427696(8) 0.150251(7) 0.01616(5) Uani 1 1 d .
Ru2 Ru 0.445803(12) 0.560997(8) 0.343630(7) 0.01597(5) Uani 1 1 d .
Cl1 Cl 1.21049(4) 0.45102(3) 0.10232(2) 0.02460(12) Uani 1 1 d .
Cl2 Cl 0.30211(4) 0.53474(3) 0.38477(2) 0.02447(12) Uani 1 1 d .
O1 O 1.04207(10) 0.52950(7) 0.13940(6) 0.0175(3) Uani 1 1 d .
O2 O 0.48103(10) 0.46077(7) 0.35943(6) 0.0172(3) Uani 1 1 d .
N1 N 0.93550(12) 0.46352(8) 0.05988(7) 0.0158(4) Uani 1 1 d .
N2 N 1.01817(12) 0.38153(8) 0.03376(7) 0.0187(4) Uani 1 1 d .
N3 N 0.57305(12) 0.53368(8) 0.44060(7) 0.0157(4) Uani 1 1 d .
N4 N 0.47873(12) 0.61195(8) 0.46065(7) 0.0180(4) Uani 1 1 d .
C1 C 0.89498(14) 0.51332(10) 0.09237(8) 0.0167(4) Uani 1 1 d .
C2 C 0.95303(14) 0.54645(10) 0.13123(8) 0.0162(4) Uani 1 1 d .
C3 C 0.91235(15) 0.60016(10) 0.15927(8) 0.0179(4) Uani 1 1 d .
C4 C 0.81648(15) 0.61188(10) 0.14988(8) 0.0191(4) Uani 1 1 d .
H4 H 0.7892 0.6468 0.1694 0.023 Uiso 1 1 calc R
C5 C 0.75871(15) 0.57562(10) 0.11382(8) 0.0177(4) Uani 1 1 d .
C6 C 0.80062(15) 0.52636(10) 0.08413(8) 0.0181(4) Uani 1 1 d .
H6 H 0.7643 0.5015 0.0581 0.022 Uiso 1 1 calc R
C7 C 0.97235(15) 0.64466(10) 0.19753(9) 0.0203(5) Uani 1 1 d .
C8 C 1.05251(16) 0.67478(11) 0.16736(9) 0.0262(5) Uani 1 1 d .
H8A H 1.0268 0.7014 0.1370 0.039 Uiso 1 1 calc R
H8B H 1.0912 0.6386 0.1542 0.039 Uiso 1 1 calc R
H8C H 1.0907 0.7036 0.1916 0.039 Uiso 1 1 calc R
C9 C 1.01248(16) 0.60377(11) 0.24539(9) 0.0268(5) Uani 1 1 d .
H9A H 1.0491 0.6332 0.2699 0.040 Uiso 1 1 calc R
H9B H 1.0526 0.5682 0.2326 0.040 Uiso 1 1 calc R
H9C H 0.9614 0.5838 0.2642 0.040 Uiso 1 1 calc R
C10 C 0.91737(17) 0.70299(12) 0.21991(11) 0.0332(6) Uani 1 1 d .
H10A H 0.8896 0.7297 0.1902 0.050 Uiso 1 1 calc R
H10B H 0.9594 0.7312 0.2425 0.050 Uiso 1 1 calc R
H10C H 0.8680 0.6854 0.2413 0.050 Uiso 1 1 calc R
C11 C 0.65342(15) 0.58805(10) 0.10520(9) 0.0209(5) Uani 1 1 d .
C12 C 0.60078(16) 0.52243(11) 0.11464(11) 0.0299(5) Uani 1 1 d .
H12A H 0.6150 0.5071 0.1514 0.045 Uiso 1 1 calc R
H12B H 0.6202 0.4882 0.0895 0.045 Uiso 1 1 calc R
H12C H 0.5336 0.5302 0.1090 0.045 Uiso 1 1 calc R
C13 C 0.63073(17) 0.61174(12) 0.04758(9) 0.0289(5) Uani 1 1 d .
H13A H 0.5636 0.6200 0.0422 0.043 Uiso 1 1 calc R
H13B H 0.6492 0.5772 0.0225 0.043 Uiso 1 1 calc R
H13C H 0.6649 0.6532 0.0412 0.043 Uiso 1 1 calc R
C14 C 0.61943(16) 0.64091(11) 0.14388(10) 0.0262(5) Uani 1 1 d .
H14A H 0.6296 0.6248 0.1808 0.039 Uiso 1 1 calc R
H14B H 0.5528 0.6491 0.1360 0.039 Uiso 1 1 calc R
H14C H 0.6541 0.6826 0.1396 0.039 Uiso 1 1 calc R
C15 C 0.90883(15) 0.45242(10) 0.00626(8) 0.0190(4) Uani 1 1 d .
H15 H 0.8630 0.4765 -0.0148 0.023 Uiso 1 1 calc R
C16 C 0.96031(15) 0.40109(10) -0.00996(9) 0.0214(5) Uani 1 1 d .
H16 H 0.9577 0.3818 -0.0447 0.026 Uiso 1 1 calc R
C17 C 1.00388(15) 0.42073(10) 0.07699(8) 0.0166(4) Uani 1 1 d .
C18 C 1.08125(16) 0.32339(10) 0.03434(9) 0.0237(5) Uani 1 1 d .
H18 H 1.1355 0.3336 0.0599 0.028 Uiso 1 1 calc R
C19 C 1.11911(19) 0.31212(12) -0.02074(11) 0.0387(7) Uani 1 1 d .
H19A H 1.0685 0.2971 -0.0459 0.058 Uiso 1 1 calc R
H19B H 1.1680 0.2779 -0.0181 0.058 Uiso 1 1 calc R
H19C H 1.1451 0.3541 -0.0336 0.058 Uiso 1 1 calc R
C20 C 1.03477(17) 0.26032(11) 0.05408(9) 0.0256(5) Uani 1 1 d .
C21 C 0.93876(18) 0.25194(12) 0.05225(9) 0.0300(5) Uani 1 1 d .
H21 H 0.8989 0.2861 0.0376 0.036 Uiso 1 1 calc R
C22 C 0.9008(2) 0.19296(13) 0.07200(10) 0.0423(7) Uani 1 1 d .
H22 H 0.8351 0.1872 0.0703 0.051 Uiso 1 1 calc R
C23 C 0.9575(3) 0.14332(13) 0.09377(11) 0.0506(9) Uani 1 1 d .
H23 H 0.9311 0.1038 0.1076 0.061 Uiso 1 1 calc R
C24 C 1.0527(2) 0.15125(13) 0.09539(11) 0.0473(8) Uani 1 1 d .
H24 H 1.0921 0.1169 0.1101 0.057 Uiso 1 1 calc R
C25 C 1.0911(2) 0.20909(12) 0.07571(10) 0.0359(6) Uani 1 1 d .
H25 H 1.1570 0.2140 0.0770 0.043 Uiso 1 1 calc R
C26 C 1.26801(16) 0.39301(13) 0.23356(11) 0.0352(6) Uani 1 1 d .
H26A H 1.2993 0.4018 0.2005 0.053 Uiso 1 1 calc R
H26B H 1.2919 0.3512 0.2497 0.053 Uiso 1 1 calc R
H26C H 1.2800 0.4301 0.2587 0.053 Uiso 1 1 calc R
C27 C 1.16487(16) 0.38670(11) 0.22087(9) 0.0236(5) Uani 1 1 d .
C28 C 1.12978(15) 0.33557(10) 0.18516(9) 0.0220(5) Uani 1 1 d .
H28 H 1.1745 0.3087 0.1648 0.026 Uiso 1 1 calc R
C29 C 1.03361(15) 0.32775(10) 0.17338(8) 0.0211(5) Uani 1 1 d .
H29 H 1.0120 0.2953 0.1449 0.025 Uiso 1 1 calc R
C30 C 0.96768(15) 0.37335(10) 0.19380(8) 0.0190(4) Uani 1 1 d .
C31 C 1.00437(15) 0.42651(10) 0.22546(8) 0.0190(4) Uani 1 1 d .
H31 H 0.9625 0.4646 0.2338 0.023 Uiso 1 1 calc R
C32 C 1.10117(16) 0.43136(11) 0.24096(8) 0.0216(5) Uani 1 1 d .
H32 H 1.1251 0.4740 0.2576 0.026 Uiso 1 1 calc R
C33 C 0.86453(15) 0.36270(11) 0.17978(9) 0.0239(5) Uani 1 1 d .
H33 H 0.8551 0.3615 0.1399 0.029 Uiso 1 1 calc R
C34 C 0.83514(17) 0.29450(12) 0.20135(11) 0.0333(6) Uani 1 1 d .
H34A H 0.8720 0.2591 0.1856 0.050 Uiso 1 1 calc R
H34B H 0.7688 0.2870 0.1918 0.050 Uiso 1 1 calc R
H34C H 0.8458 0.2938 0.2404 0.050 Uiso 1 1 calc R
C35 C 0.80274(16) 0.41827(12) 0.20035(10) 0.0277(5) Uani 1 1 d .
H35A H 0.8079 0.4188 0.2396 0.042 Uiso 1 1 calc R
H35B H 0.7378 0.4101 0.1879 0.042 Uiso 1 1 calc R
H35C H 0.8229 0.4616 0.1867 0.042 Uiso 1 1 calc R
C36 C 0.62110(14) 0.48415(10) 0.41155(8) 0.0161(4) Uani 1 1 d .
C37 C 0.57002(14) 0.44719(10) 0.37202(8) 0.0156(4) Uani 1 1 d .
C38 C 0.61763(15) 0.39295(10) 0.34807(8) 0.0171(4) Uani 1 1 d .
C39 C 0.71241(15) 0.38508(10) 0.36156(8) 0.0184(4) Uani 1 1 d .
H39 H 0.7442 0.3499 0.3447 0.022 Uiso 1 1 calc R
C40 C 0.76428(15) 0.42554(10) 0.39838(8) 0.0179(4) Uani 1 1 d .
C41 C 0.71576(14) 0.47507(10) 0.42401(8) 0.0175(4) Uani 1 1 d .
H41 H 0.7473 0.5028 0.4501 0.021 Uiso 1 1 calc R
C42 C 0.86977(15) 0.41581(11) 0.40824(9) 0.0205(5) Uani 1 1 d .
C43 C 0.91805(17) 0.43743(13) 0.35776(10) 0.0347(6) Uani 1 1 d .
H43A H 0.9856 0.4322 0.3639 0.052 Uiso 1 1 calc R
H43B H 0.9033 0.4844 0.3498 0.052 Uiso 1 1 calc R
H43C H 0.8959 0.4094 0.3275 0.052 Uiso 1 1 calc R
C44 C 0.90939(17) 0.45768(12) 0.45531(10) 0.0316(6) Uani 1 1 d .
H44A H 0.8770 0.4464 0.4875 0.047 Uiso 1 1 calc R
H44B H 0.9006 0.5053 0.4471 0.047 Uiso 1 1 calc R
H44C H 0.9761 0.4482 0.4615 0.047 Uiso 1 1 calc R
C45 C 0.89316(16) 0.34242(11) 0.42008(10) 0.0298(5) Uani 1 1 d .
H45A H 0.8609 0.3277 0.4515 0.045 Uiso 1 1 calc R
H45B H 0.9606 0.3376 0.4273 0.045 Uiso 1 1 calc R
H45C H 0.8730 0.3149 0.3891 0.045 Uiso 1 1 calc R
C46 C 0.56463(15) 0.34433(10) 0.30989(9) 0.0201(4) Uani 1 1 d .
C47 C 0.52667(16) 0.38074(11) 0.25906(9) 0.0259(5) Uani 1 1 d .
H47A H 0.5784 0.4014 0.2412 0.039 Uiso 1 1 calc R
H47B H 0.4826 0.4155 0.2688 0.039 Uiso 1 1 calc R
H47C H 0.4948 0.3485 0.2347 0.039 Uiso 1 1 calc R
C48 C 0.48185(16) 0.31396(11) 0.33808(9) 0.0274(5) Uani 1 1 d .
H48A H 0.4479 0.2829 0.3137 0.041 Uiso 1 1 calc R
H48B H 0.4399 0.3499 0.3482 0.041 Uiso 1 1 calc R
H48C H 0.5052 0.2898 0.3702 0.041 Uiso 1 1 calc R
C49 C 0.62569(17) 0.28645(11) 0.29263(10) 0.0316(6) Uani 1 1 d .
H49A H 0.6765 0.3041 0.2723 0.047 Uiso 1 1 calc R
H49B H 0.5879 0.2554 0.2701 0.047 Uiso 1 1 calc R
H49C H 0.6518 0.2628 0.3244 0.047 Uiso 1 1 calc R
C50 C 0.59099(15) 0.54744(10) 0.49478(8) 0.0180(4) Uani 1 1 d .
H50 H 0.6362 0.5263 0.5183 0.022 Uiso 1 1 calc R
C51 C 0.53202(15) 0.59650(10) 0.50732(8) 0.0196(4) Uani 1 1 d .
H51 H 0.5276 0.6167 0.5415 0.024 Uiso 1 1 calc R
C52 C 0.50283(15) 0.57256(10) 0.41943(8) 0.0165(4) Uani 1 1 d .
C53 C 0.41256(16) 0.66818(10) 0.45477(9) 0.0230(5) Uani 1 1 d .
H53 H 0.3640 0.6558 0.4262 0.028 Uiso 1 1 calc R
C54 C 0.36307(18) 0.67958(12) 0.50656(10) 0.0351(6) Uani 1 1 d .
H54A H 0.3366 0.6372 0.5183 0.053 Uiso 1 1 calc R
H54B H 0.3130 0.7125 0.5001 0.053 Uiso 1 1 calc R
H54C H 0.4079 0.6964 0.5344 0.053 Uiso 1 1 calc R
C55 C 0.45981(17) 0.73174(10) 0.43684(9) 0.0244(5) Uani 1 1 d .
C56 C 0.55495(17) 0.74260(11) 0.44408(9) 0.0283(5) Uani 1 1 d .
H56 H 0.5935 0.7097 0.4616 0.034 Uiso 1 1 calc R
C57 C 0.5947(2) 0.80148(13) 0.42581(10) 0.0368(6) Uani 1 1 d .
H57 H 0.6599 0.8086 0.4312 0.044 Uiso 1 1 calc R
C58 C 0.5397(2) 0.84931(13) 0.39999(11) 0.0446(8) Uani 1 1 d .
H58 H 0.5669 0.8892 0.3873 0.054 Uiso 1 1 calc R
C59 C 0.4450(2) 0.83923(12) 0.39265(11) 0.0430(7) Uani 1 1 d .
H59 H 0.4069 0.8722 0.3749 0.052 Uiso 1 1 calc R
C60 C 0.4054(2) 0.78103(11) 0.41104(10) 0.0334(6) Uani 1 1 d .
H60 H 0.3400 0.7746 0.4060 0.040 Uiso 1 1 calc R
C61 C 0.25965(17) 0.59282(14) 0.25393(11) 0.0367(6) Uani 1 1 d .
H61A H 0.2502 0.5556 0.2287 0.055 Uiso 1 1 calc R
H61B H 0.2367 0.6344 0.2370 0.055 Uiso 1 1 calc R
H61C H 0.2255 0.5840 0.2860 0.055 Uiso 1 1 calc R
C62 C 0.36175(16) 0.59975(11) 0.26952(9) 0.0246(5) Uani 1 1 d .
C63 C 0.39312(16) 0.65234(11) 0.30472(9) 0.0233(5) Uani 1 1 d .
H63 H 0.3462 0.6801 0.3227 0.028 Uiso 1 1 calc R
C64 C 0.48792(16) 0.65992(10) 0.31997(8) 0.0215(5) Uani 1 1 d .
H64 H 0.5065 0.6932 0.3485 0.026 Uiso 1 1 calc R
C65 C 0.55632(15) 0.61404(10) 0.30300(8) 0.0185(4) Uani 1 1 d .
C66 C 0.52266(15) 0.55966(10) 0.27115(8) 0.0187(4) Uani 1 1 d .
H66 H 0.5655 0.5212 0.2653 0.022 Uiso 1 1 calc R
C67 C 0.42769(15) 0.55400(11) 0.25251(8) 0.0219(5) Uani 1 1 d .
H67 H 0.4055 0.5109 0.2359 0.026 Uiso 1 1 calc R
C68 C 0.65839(15) 0.62436(11) 0.32028(9) 0.0240(5) Uani 1 1 d .
H68 H 0.6641 0.6237 0.3603 0.029 Uiso 1 1 calc R
C69 C 0.68967(18) 0.69364(12) 0.30186(10) 0.0338(6) Uani 1 1 d .
H69A H 0.6856 0.6955 0.2626 0.051 Uiso 1 1 calc R
H69B H 0.7542 0.7016 0.3152 0.051 Uiso 1 1 calc R
H69C H 0.6492 0.7281 0.3160 0.051 Uiso 1 1 calc R
C70 C 0.72238(16) 0.56994(11) 0.30022(10) 0.0277(5) Uani 1 1 d .
H70A H 0.7031 0.5263 0.3136 0.042 Uiso 1 1 calc R
H70B H 0.7868 0.5791 0.3132 0.042 Uiso 1 1 calc R
H70C H 0.7183 0.5695 0.2610 0.042 Uiso 1 1 calc R
Cl3 Cl 0.30187(4) 0.29666(3) 0.42769(3) 0.03359(15) Uani 1 1 d .
Cl4 Cl 0.17531(5) 0.39255(4) 0.46938(3) 0.04169(17) Uani 1 1 d .
Cl5 Cl 0.16654(6) 0.36228(4) 0.35668(3) 0.0523(2) Uani 1 1 d .
C71 C 0.24039(17) 0.37143(11) 0.41429(9) 0.0259(5) Uani 1 1 d .
H71 H 0.2860 0.4081 0.4083 0.031 Uiso 1 1 calc R
Cl6 Cl 0.36139(5) 0.60914(3) 0.13180(3) 0.04039(16) Uani 1 1 d .
Cl7 Cl 0.33939(5) 0.59894(4) 0.01651(3) 0.0539(2) Uani 1 1 d .
Cl8 Cl 0.22858(4) 0.69280(3) 0.07313(3) 0.03529(15) Uani 1 1 d .
C72 C 0.28218(16) 0.61345(12) 0.07582(9) 0.0268(5) Uani 1 1 d .
H72 H 0.2332 0.5784 0.0793 0.032 Uiso 1 1 calc R

loop_
_atom_site_aniso_label
_atom_site_aniso_U_11
_atom_site_aniso_U_22
_atom_site_aniso_U_33
_atom_site_aniso_U_23
_atom_site_aniso_U_13
_atom_site_aniso_U_12
Ru1 0.01624(10) 0.01579(9) 0.01668(9) 0.00341(6) 0.00284(7) 0.00182(6)
Ru2 0.01595(10) 0.01586(9) 0.01622(9) 0.00369(6) 0.00195(7) 0.00039(6)
Cl1 0.0201(3) 0.0242(3) 0.0303(3) 0.0080(2) 0.0081(2) 0.0025(2)
Cl2 0.0188(3) 0.0244(3) 0.0308(3) 0.0089(2) 0.0065(2) 0.0010(2)
O1 0.0170(8) 0.0147(7) 0.0208(8) 0.0010(6) 0.0017(6) 0.0017(6)
O2 0.0159(8) 0.0142(7) 0.0213(8) 0.0021(6) 0.0008(6) 0.0010(6)
N1 0.0188(9) 0.0139(8) 0.0147(8) -0.0004(6) 0.0025(7) 0.0010(7)
N2 0.0216(10) 0.0151(8) 0.0200(9) 0.0012(7) 0.0055(7) 0.0034(7)
N3 0.0183(9) 0.0143(8) 0.0148(8) 0.0004(6) 0.0023(7) 0.0016(7)
N4 0.0219(10) 0.0148(8) 0.0177(9) 0.0011(6) 0.0047(7) 0.0028(7)
C1 0.0202(11) 0.0140(10) 0.0163(10) 0.0013(7) 0.0038(8) 0.0025(8)
C2 0.0167(11) 0.0141(10) 0.0181(10) 0.0035(8) 0.0044(8) 0.0012(8)
C3 0.0194(12) 0.0170(10) 0.0173(10) -0.0008(8) 0.0021(8) 0.0000(8)
C4 0.0221(12) 0.0148(10) 0.0210(11) -0.0005(8) 0.0054(9) 0.0019(8)
C5 0.0183(11) 0.0160(10) 0.0191(10) 0.0025(8) 0.0027(8) 0.0016(8)
C6 0.0209(12) 0.0158(10) 0.0175(10) 0.0012(8) 0.0001(8) 0.0006(8)
C7 0.0202(12) 0.0201(11) 0.0207(11) -0.0058(8) 0.0017(9) -0.0001(9)
C8 0.0270(13) 0.0221(11) 0.0294(12) -0.0029(9) 0.0017(10) -0.0071(9)
C9 0.0274(13) 0.0303(13) 0.0225(12) -0.0035(9) 0.0000(10) -0.0022(10)
C10 0.0262(14) 0.0280(13) 0.0452(16) -0.0199(11) -0.0004(11) 0.0034(10)
C11 0.0191(12) 0.0180(10) 0.0257(11) -0.0009(8) 0.0027(9) 0.0028(9)
C12 0.0216(13) 0.0217(12) 0.0469(16) -0.0021(10) 0.0063(11) 0.0006(9)
C13 0.0260(13) 0.0308(13) 0.0293(13) 0.0006(10) -0.0045(10) 0.0062(10)
C14 0.0214(13) 0.0225(11) 0.0350(13) -0.0035(9) 0.0029(10) 0.0044(9)
C15 0.0217(12) 0.0190(10) 0.0161(10) 0.0012(8) 0.0009(8) -0.0013(9)
C16 0.0274(13) 0.0195(10) 0.0176(10) -0.0016(8) 0.0036(9) -0.0024(9)
C17 0.0178(11) 0.0165(10) 0.0159(10) 0.0026(7) 0.0033(8) -0.0005(8)
C18 0.0267(13) 0.0177(11) 0.0272(12) 0.0003(9) 0.0063(10) 0.0065(9)
C19 0.0515(18) 0.0265(13) 0.0410(16) 0.0037(11) 0.0269(14) 0.0132(12)
C20 0.0409(15) 0.0184(11) 0.0180(11) -0.0024(8) 0.0058(10) 0.0045(10)
C21 0.0422(16) 0.0249(12) 0.0227(12) -0.0004(9) 0.0003(11) -0.0062(11)
C22 0.062(2) 0.0393(15) 0.0255(13) -0.0029(11) 0.0027(13) -0.0218(14)
C23 0.100(3) 0.0243(14) 0.0282(14) 0.0035(11) 0.0046(16) -0.0166(15)
C24 0.089(3) 0.0204(13) 0.0327(15) 0.0051(11) 0.0059(16) 0.0122(14)
C25 0.0532(18) 0.0260(13) 0.0290(13) -0.0015(10) 0.0070(12) 0.0096(12)
C26 0.0234(14) 0.0390(15) 0.0426(16) 0.0096(12) -0.0023(11) 0.0040(11)
C27 0.0210(12) 0.0256(12) 0.0240(11) 0.0102(9) -0.0003(9) 0.0014(9)
C28 0.0215(12) 0.0202(11) 0.0246(11) 0.0086(8) 0.0030(9) 0.0073(9)
C29 0.0289(13) 0.0165(10) 0.0180(10) 0.0059(8) 0.0032(9) 0.0005(9)
C30 0.0206(12) 0.0216(11) 0.0151(10) 0.0053(8) 0.0038(8) -0.0011(9)
C31 0.0219(12) 0.0223(11) 0.0133(10) 0.0034(8) 0.0042(8) 0.0004(9)
C32 0.0245(13) 0.0239(11) 0.0164(10) 0.0036(8) -0.0005(9) -0.0016(9)
C33 0.0215(12) 0.0310(12) 0.0192(11) 0.0035(9) 0.0005(9) -0.0051(9)
C34 0.0290(14) 0.0310(13) 0.0407(15) 0.0038(11) 0.0081(11) -0.0093(11)
C35 0.0201(13) 0.0358(13) 0.0274(12) 0.0078(10) 0.0012(10) -0.0002(10)
C36 0.0198(11) 0.0143(9) 0.0144(10) 0.0024(7) 0.0034(8) 0.0013(8)
C37 0.0161(11) 0.0158(10) 0.0153(10) 0.0028(7) 0.0040(8) -0.0003(8)
C38 0.0208(12) 0.0167(10) 0.0139(10) 0.0008(7) 0.0025(8) -0.0012(8)
C39 0.0208(12) 0.0160(10) 0.0187(10) -0.0004(8) 0.0042(9) 0.0019(8)
C40 0.0182(12) 0.0172(10) 0.0185(10) 0.0027(8) 0.0024(8) 0.0004(8)
C41 0.0191(11) 0.0148(10) 0.0184(10) 0.0010(8) 0.0002(8) -0.0003(8)
C42 0.0183(12) 0.0214(11) 0.0220(11) -0.0012(8) 0.0016(9) 0.0020(9)
C43 0.0218(14) 0.0486(16) 0.0343(14) 0.0086(12) 0.0066(11) 0.0014(11)
C44 0.0222(13) 0.0317(13) 0.0400(15) -0.0114(11) -0.0055(11) 0.0055(10)
C45 0.0247(13) 0.0245(12) 0.0393(14) 0.0003(10) -0.0056(11) 0.0046(10)
C46 0.0212(12) 0.0193(10) 0.0200(11) -0.0035(8) 0.0029(9) -0.0001(9)
C47 0.0284(13) 0.0276(12) 0.0212(11) -0.0029(9) -0.0016(10) -0.0047(10)
C48 0.0344(14) 0.0201(11) 0.0281(12) -0.0020(9) 0.0048(10) -0.0062(10)
C49 0.0326(14) 0.0270(13) 0.0350(14) -0.0145(10) -0.0008(11) 0.0012(10)
C50 0.0206(12) 0.0189(10) 0.0146(10) 0.0012(8) 0.0019(8) -0.0011(8)
C51 0.0249(12) 0.0184(10) 0.0156(10) 0.0001(8) 0.0026(9) -0.0015(9)
C52 0.0179(11) 0.0151(10) 0.0166(10) 0.0016(7) 0.0024(8) -0.0011(8)
C53 0.0258(13) 0.0181(10) 0.0256(12) 0.0030(8) 0.0067(9) 0.0082(9)
C54 0.0416(16) 0.0284(13) 0.0378(15) 0.0066(11) 0.0230(12) 0.0137(11)
C55 0.0384(14) 0.0160(10) 0.0195(11) -0.0015(8) 0.0072(10) 0.0046(10)
C56 0.0388(15) 0.0244(12) 0.0220(12) 0.0009(9) 0.0042(10) -0.0047(10)
C57 0.0534(18) 0.0329(14) 0.0243(13) -0.0023(10) 0.0040(12) -0.0164(12)
C58 0.082(2) 0.0221(13) 0.0309(14) 0.0008(10) 0.0133(15) -0.0124(14)
C59 0.079(2) 0.0191(12) 0.0322(15) 0.0076(10) 0.0110(14) 0.0122(13)
C60 0.0482(17) 0.0235(12) 0.0291(13) 0.0008(10) 0.0082(12) 0.0114(11)
C61 0.0238(14) 0.0475(16) 0.0379(15) 0.0121(12) -0.0044(11) 0.0041(12)
C62 0.0220(13) 0.0289(12) 0.0227(11) 0.0127(9) -0.0008(9) 0.0000(10)
C63 0.0256(13) 0.0206(11) 0.0241(11) 0.0107(9) 0.0047(9) 0.0057(9)
C64 0.0307(13) 0.0157(10) 0.0184(10) 0.0060(8) 0.0054(9) -0.0016(9)
C65 0.0218(12) 0.0186(10) 0.0155(10) 0.0048(8) 0.0050(8) -0.0046(8)
C66 0.0204(12) 0.0208(11) 0.0152(10) 0.0047(8) 0.0041(8) -0.0022(8)
C67 0.0244(13) 0.0264(11) 0.0147(10) 0.0040(8) -0.0011(9) -0.0032(9)
C68 0.0221(12) 0.0308(12) 0.0193(11) -0.0002(9) 0.0029(9) -0.0082(10)
C69 0.0349(15) 0.0305(13) 0.0372(14) -0.0050(11) 0.0119(12) -0.0143(11)
C70 0.0195(12) 0.0333(13) 0.0304(13) 0.0069(10) 0.0013(10) -0.0038(10)
Cl3 0.0286(3) 0.0230(3) 0.0501(4) 0.0069(3) 0.0107(3) 0.0016(2)
Cl4 0.0306(4) 0.0557(4) 0.0396(4) -0.0209(3) 0.0085(3) 0.0015(3)
Cl5 0.0583(5) 0.0660(5) 0.0304(4) -0.0046(3) -0.0145(3) 0.0061(4)
C71 0.0298(13) 0.0239(12) 0.0244(12) -0.0016(9) 0.0031(10) 0.0003(10)
Cl6 0.0352(4) 0.0488(4) 0.0356(4) -0.0021(3) -0.0115(3) 0.0050(3)
Cl7 0.0446(5) 0.0825(6) 0.0360(4) -0.0236(4) 0.0133(3) -0.0093(4)
Cl8 0.0330(4) 0.0271(3) 0.0457(4) 0.0091(3) 0.0017(3) -0.0016(3)
C72 0.0241(13) 0.0307(13) 0.0257(12) -0.0022(9) 0.0014(10) -0.0019(10)

loop_
_atom_type_symbol
_atom_type_description
_atom_type_scat_dispersion_real
_atom_type_scat_dispersion_imag
_atom_type_scat_source
C C 0.0033 0.0016 'International Tables Vol C Tables 4.2.6.8 and 6.1.1.4'
H H 0.0000 0.0000 'International Tables Vol C Tables 4.2.6.8 and 6.1.1.4'
N N 0.0061 0.0033 'International Tables Vol C Tables 4.2.6.8 and 6.1.1.4'
O O 0.0106 0.0060 'International Tables Vol C Tables 4.2.6.8 and 6.1.1.4'
Cl Cl 0.1484 0.1585 'International Tables Vol C Tables 4.2.6.8 and 6.1.1.4'
Ru Ru -1.2594 0.8363 'International Tables Vol C Tables 4.2.6.8 and 6.1.1.4'

loop_
_geom_angle_atom_site_label_1
_geom_angle_atom_site_label_2
_geom_angle_atom_site_label_3
_geom_angle
C17 Ru1 O1 82.06(7)
C17 Ru1 C29 93.27(8)
O1 Ru1 C29 150.94(7)
C17 Ru1 C31 123.84(8)
O1 Ru1 C31 91.13(7)
C29 Ru1 C31 67.66(8)
C17 Ru1 C28 117.07(8)
O1 Ru1 C28 160.78(7)
C29 Ru1 C28 37.80(8)
C31 Ru1 C28 79.76(8)
C17 Ru1 C30 95.73(8)
O1 Ru1 C30 113.37(7)
C29 Ru1 C30 38.26(7)
C31 Ru1 C30 37.54(8)
C28 Ru1 C30 68.74(8)
C17 Ru1 C32 161.02(8)
O1 Ru1 C32 96.98(7)
C29 Ru1 C32 78.32(8)
C31 Ru1 C32 37.21(8)
C28 Ru1 C32 65.62(8)
C30 Ru1 C32 67.12(8)
C17 Ru1 C27 153.70(8)
O1 Ru1 C27 123.62(7)
C29 Ru1 C27 67.18(8)
C31 Ru1 C27 66.41(8)
C28 Ru1 C27 37.16(8)
C30 Ru1 C27 79.89(8)
C32 Ru1 C27 35.43(8)
C17 Ru1 Cl1 86.33(6)
O1 Ru1 Cl1 85.50(4)
C29 Ru1 Cl1 122.98(6)
C31 Ru1 Cl1 148.92(6)
C28 Ru1 Cl1 93.58(6)
C30 Ru1 Cl1 161.13(6)
C32 Ru1 Cl1 112.55(6)
C27 Ru1 Cl1 89.95(6)
C52 Ru2 O2 81.55(7)
C52 Ru2 C64 92.73(8)
O2 Ru2 C64 148.95(7)
C52 Ru2 C66 125.53(8)
O2 Ru2 C66 90.94(7)
C64 Ru2 C66 67.60(8)
C52 Ru2 C63 115.54(8)
O2 Ru2 C63 162.90(7)
C64 Ru2 C63 37.67(8)
C66 Ru2 C63 79.55(8)
C52 Ru2 C65 96.51(8)
O2 Ru2 C65 111.88(7)
C64 Ru2 C65 38.13(8)
C66 Ru2 C65 37.65(7)
C63 Ru2 C65 68.51(8)
C52 Ru2 C67 162.47(8)
O2 Ru2 C67 98.15(7)
C64 Ru2 C67 78.44(8)
C66 Ru2 C67 37.04(8)
C63 Ru2 C67 65.77(8)
C65 Ru2 C67 67.19(8)
C52 Ru2 C62 151.86(8)
O2 Ru2 C62 125.87(7)
C64 Ru2 C62 67.14(8)
C66 Ru2 C62 66.36(8)
C63 Ru2 C62 37.13(8)
C65 Ru2 C62 79.89(8)
C67 Ru2 C62 35.69(8)
C52 Ru2 Cl2 86.28(6)
O2 Ru2 Cl2 85.16(4)
C64 Ru2 Cl2 125.12(6)
C66 Ru2 Cl2 147.06(6)
C63 Ru2 Cl2 95.07(6)
C65 Ru2 Cl2 162.95(6)
C67 Ru2 Cl2 111.20(6)
C62 Ru2 Cl2 89.70(6)
C2 O1 Ru1 117.48(12)
C37 O2 Ru2 117.29(12)
C17 N1 C15 111.00(17)
C17 N1 C1 124.90(17)
C15 N1 C1 124.10(17)
C17 N2 C16 110.62(17)
C17 N2 C18 124.59(19)
C16 N2 C18 124.65(18)
C52 N3 C50 110.98(17)
C52 N3 C36 124.65(17)
C50 N3 C36 124.36(17)
C52 N4 C51 110.86(17)
C52 N4 C53 123.89(18)
C51 N4 C53 124.92(18)
C6 C1 C2 123.35(18)
C6 C1 N1 118.33(18)
C2 C1 N1 118.32(18)
O1 C2 C1 120.86(18)
O1 C2 C3 122.38(19)
C1 C2 C3 116.71(19)
C4 C3 C2 118.05(19)
C4 C3 C7 121.20(18)
C2 C3 C7 120.74(19)
C5 C4 C3 124.30(19)
C5 C4 H4 117.8
C3 C4 H4 117.8
C6 C5 C4 116.94(19)
C6 C5 C11 119.57(19)
C4 C5 C11 123.48(18)
C1 C6 C5 120.3(2)
C1 C6 H6 119.8
C5 C6 H6 119.8
C10 C7 C9 107.34(19)
C10 C7 C3 112.67(18)
C9 C7 C3 110.52(17)
C10 C7 C8 107.44(18)
C9 C7 C8 109.48(18)
C3 C7 C8 109.31(17)
C7 C8 H8A 109.5
C7 C8 H8B 109.5
H8A C8 H8B 109.5
C7 C8 H8C 109.5
H8A C8 H8C 109.5
H8B C8 H8C 109.5
C7 C9 H9A 109.5
C7 C9 H9B 109.5
H9A C9 H9B 109.5
C7 C9 H9C 109.5
H9A C9 H9C 109.5
H9B C9 H9C 109.5
C7 C10 H10A 109.5
C7 C10 H10B 109.5
H10A C10 H10B 109.5
C7 C10 H10C 109.5
H10A C10 H10C 109.5
H10B C10 H10C 109.5
C14 C11 C13 108.85(18)
C14 C11 C5 111.79(18)
C13 C11 C5 109.55(18)
C14 C11 C12 108.18(18)
C13 C11 C12 109.1(2)
C5 C11 C12 109.28(17)
C11 C12 H12A 109.5
C11 C12 H12B 109.5
H12A C12 H12B 109.5
C11 C12 H12C 109.5
H12A C12 H12C 109.5
H12B C12 H12C 109.5
C11 C13 H13A 109.5
C11 C13 H13B 109.5
H13A C13 H13B 109.5
C11 C13 H13C 109.5
H13A C13 H13C 109.5
H13B C13 H13C 109.5
C11 C14 H14A 109.5
C11 C14 H14B 109.5
H14A C14 H14B 109.5
C11 C14 H14C 109.5
H14A C14 H14C 109.5
H14B C14 H14C 109.5
C16 C15 N1 106.74(19)
C16 C15 H15 126.6
N1 C15 H15 126.6
C15 C16 N2 106.97(19)
C15 C16 H16 126.5
N2 C16 H16 126.5
N1 C17 N2 104.66(18)
N1 C17 Ru1 123.21(14)
N2 C17 Ru1 131.79(16)
N2 C18 C20 111.95(18)
N2 C18 C19 111.05(19)
C20 C18 C19 110.94(18)
N2 C18 H18 107.6
C20 C18 H18 107.6
C19 C18 H18 107.6
C18 C19 H19A 109.5
C18 C19 H19B 109.5
H19A C19 H19B 109.5
C18 C19 H19C 109.5
H19A C19 H19C 109.5
H19B C19 H19C 109.5
C21 C20 C25 118.6(2)
C21 C20 C18 122.9(2)
C25 C20 C18 118.5(2)
C20 C21 C22 119.8(2)
C20 C21 H21 120.1
C22 C21 H21 120.1
C23 C22 C21 120.8(3)
C23 C22 H22 119.6
C21 C22 H22 119.6
C22 C23 C24 119.6(3)
C22 C23 H23 120.2
C24 C23 H23 120.2
C23 C24 C25 120.2(3)
C23 C24 H24 119.9
C25 C24 H24 119.9
C24 C25 C20 121.0(3)
C24 C25 H25 119.5
C20 C25 H25 119.5
C27 C26 H26A 109.5
C27 C26 H26B 109.5
H26A C26 H26B 109.5
C27 C26 H26C 109.5
H26A C26 H26C 109.5
H26B C26 H26C 109.5
C32 C27 C28 117.9(2)
C32 C27 C26 122.1(2)
C28 C27 C26 120.0(2)
C32 C27 Ru1 71.82(13)
C28 C27 Ru1 66.88(12)
C26 C27 Ru1 130.49(16)
C29 C28 C27 121.1(2)
C29 C28 Ru1 70.59(12)
C27 C28 Ru1 75.95(12)
C29 C28 H28 119.2
C27 C28 H28 119.2
Ru1 C28 H28 119.2
C28 C29 C30 121.3(2)
C28 C29 Ru1 71.62(12)
C30 C29 Ru1 72.35(11)
C28 C29 H29 118.9
C30 C29 H29 118.9
Ru1 C29 H29 118.9
C31 C30 C29 116.5(2)
C31 C30 C33 124.31(19)
C29 C30 C33 119.14(19)
C31 C30 Ru1 70.21(11)
C29 C30 Ru1 69.40(11)
C33 C30 Ru1 130.13(14)
C30 C31 C32 122.1(2)
C30 C31 Ru1 72.25(12)
C32 C31 Ru1 75.53(12)
C30 C31 H31 118.8
C32 C31 H31 118.8
Ru1 C31 H31 118.8
C27 C32 C31 120.7(2)
C27 C32 Ru1 72.74(13)
C31 C32 Ru1 67.27(12)
C27 C32 H32 118.5
C31 C32 H32 118.5
Ru1 C32 H32 118.5
C30 C33 C35 113.54(19)
C30 C33 C34 109.19(19)
C35 C33 C34 110.39(18)
C30 C33 H33 107.8
C35 C33 H33 107.8
C34 C33 H33 107.8
C33 C34 H34A 109.5
C33 C34 H34B 109.5
H34A C34 H34B 109.5
C33 C34 H34C 109.5
H34A C34 H34C 109.5
H34B C34 H34C 109.5
C33 C35 H35A 109.5
C33 C35 H35B 109.5
H35A C35 H35B 109.5
C33 C35 H35C 109.5
H35A C35 H35C 109.5
H35B C35 H35C 109.5
C41 C36 C37 123.58(18)
C41 C36 N3 118.19(18)
C37 C36 N3 118.23(18)
O2 C37 C36 121.05(18)
O2 C37 C38 122.23(19)
C36 C37 C38 116.67(19)
C39 C38 C37 117.97(19)
C39 C38 C46 121.50(18)
C37 C38 C46 120.51(19)
C38 C39 C40 124.55(19)
C38 C39 H39 117.7
C40 C39 H39 117.7
C41 C40 C39 116.78(19)
C41 C40 C42 122.31(19)
C39 C40 C42 120.89(18)
C40 C41 C36 120.07(19)
C40 C41 H41 120.0
C36 C41 H41 120.0
C44 C42 C45 107.93(19)
C44 C42 C40 112.02(18)
C45 C42 C40 110.89(18)
C44 C42 C43 108.3(2)
C45 C42 C43 108.86(19)
C40 C42 C43 108.78(18)
C42 C43 H43A 109.5
C42 C43 H43B 109.5
H43A C43 H43B 109.5
C42 C43 H43C 109.5
H43A C43 H43C 109.5
H43B C43 H43C 109.5
C42 C44 H44A 109.5
C42 C44 H44B 109.5
H44A C44 H44B 109.5
C42 C44 H44C 109.5
H44A C44 H44C 109.5
H44B C44 H44C 109.5
C42 C45 H45A 109.5
C42 C45 H45B 109.5
H45A C45 H45B 109.5
C42 C45 H45C 109.5
H45A C45 H45C 109.5
H45B C45 H45C 109.5
C49 C46 C38 112.48(18)
C49 C46 C47 107.80(18)
C38 C46 C47 110.80(17)
C49 C46 C48 107.65(18)
C38 C46 C48 109.43(17)
C47 C46 C48 108.57(19)
C46 C47 H47A 109.5
C46 C47 H47B 109.5
H47A C47 H47B 109.5
C46 C47 H47C 109.5
H47A C47 H47C 109.5
H47B C47 H47C 109.5
C46 C48 H48A 109.5
C46 C48 H48B 109.5
H48A C48 H48B 109.5
C46 C48 H48C 109.5
H48A C48 H48C 109.5
H48B C48 H48C 109.5
C46 C49 H49A 109.5
C46 C49 H49B 109.5
H49A C49 H49B 109.5
C46 C49 H49C 109.5
H49A C49 H49C 109.5
H49B C49 H49C 109.5
C51 C50 N3 106.74(19)
C51 C50 H50 126.6
N3 C50 H50 126.6
C50 C51 N4 106.79(18)
C50 C51 H51 126.6
N4 C51 H51 126.6
N3 C52 N4 104.61(18)
N3 C52 Ru2 123.29(14)
N4 C52 Ru2 131.83(16)
N4 C53 C55 111.65(18)
N4 C53 C54 110.99(18)
C55 C53 C54 111.32(18)
N4 C53 H53 107.6
C55 C53 H53 107.6
C54 C53 H53 107.6
C53 C54 H54A 109.5
C53 C54 H54B 109.5
H54A C54 H54B 109.5
C53 C54 H54C 109.5
H54A C54 H54C 109.5
H54B C54 H54C 109.5
C56 C55 C60 118.2(2)
C56 C55 C53 123.1(2)
C60 C55 C53 118.6(2)
C55 C56 C57 120.6(2)
C55 C56 H56 119.7
C57 C56 H56 119.7
C58 C57 C56 120.2(3)
C58 C57 H57 119.9
C56 C57 H57 119.9
C57 C58 C59 119.8(2)
C57 C58 H58 120.1
C59 C58 H58 120.1
C58 C59 C60 120.1(3)
C58 C59 H59 120.0
C60 C59 H59 120.0
C59 C60 C55 121.1(3)
C59 C60 H60 119.5
C55 C60 H60 119.5
C62 C61 H61A 109.5
C62 C61 H61B 109.5
H61A C61 H61B 109.5
C62 C61 H61C 109.5
H61A C61 H61C 109.5
H61B C61 H61C 109.5
C67 C62 C63 118.2(2)
C67 C62 C61 122.0(2)
C63 C62 C61 119.8(2)
C67 C62 Ru2 72.00(12)
C63 C62 Ru2 67.43(12)
C61 C62 Ru2 129.82(15)
C64 C63 C62 121.0(2)
C64 C63 Ru2 70.27(12)
C62 C63 Ru2 75.44(12)
C64 C63 H63 119.2
C62 C63 H63 119.2
Ru2 C63 H63 119.2
C63 C64 C65 121.7(2)
C63 C64 Ru2 72.06(12)
C65 C64 Ru2 72.74(11)
C63 C64 H64 118.7
C65 C64 H64 118.7
Ru2 C64 H64 118.7
C66 C65 C64 116.2(2)
C66 C65 C68 123.84(19)
C64 C65 C68 119.95(19)
C66 C65 Ru2 70.09(11)
C64 C65 Ru2 69.13(11)
C68 C65 Ru2 130.07(14)
C65 C66 C67 122.4(2)
C65 C66 Ru2 72.26(12)
C67 C66 Ru2 75.49(12)
C65 C66 H66 118.6
C67 C66 H66 118.6
Ru2 C66 H66 118.6
C62 C67 C66 120.2(2)
C62 C67 Ru2 72.31(13)
C66 C67 Ru2 67.46(12)
C62 C67 H67 118.8
C66 C67 H67 118.8
Ru2 C67 H67 118.8
C65 C68 C70 113.59(19)
C65 C68 C69 109.41(19)
C70 C68 C69 110.49(18)
C65 C68 H68 107.7
C70 C68 H68 107.7
C69 C68 H68 107.7
C68 C69 H69A 109.5
C68 C69 H69B 109.5
H69A C69 H69B 109.5
C68 C69 H69C 109.5
H69A C69 H69C 109.5
H69B C69 H69C 109.5
C68 C70 H70A 109.5
C68 C70 H70B 109.5
H70A C70 H70B 109.5
C68 C70 H70C 109.5
H70A C70 H70C 109.5
H70B C70 H70C 109.5
Cl5 C71 Cl3 110.03(12)
Cl5 C71 Cl4 110.19(13)
Cl3 C71 Cl4 109.78(13)
Cl5 C71 H71 108.9
Cl3 C71 H71 108.9
Cl4 C71 H71 108.9
Cl6 C72 Cl8 109.66(13)
Cl6 C72 Cl7 110.55(13)
Cl8 C72 Cl7 109.91(13)
Cl6 C72 H72 108.9
Cl8 C72 H72 108.9
Cl7 C72 H72 108.9

loop_
_geom_bond_atom_site_label_1
_geom_bond_atom_site_label_2
_geom_bond_distance
Ru1 C17 2.036(2)
Ru1 O1 2.0946(14)
Ru1 C29 2.162(2)
Ru1 C31 2.174(2)
Ru1 C28 2.175(2)
Ru1 C30 2.201(2)
Ru1 C32 2.283(2)
Ru1 C27 2.294(2)
Ru1 Cl1 2.4184(7)
Ru2 C52 2.034(2)
Ru2 O2 2.0961(14)
Ru2 C64 2.159(2)
Ru2 C66 2.178(2)
Ru2 C63 2.182(2)
Ru2 C65 2.206(2)
Ru2 C67 2.283(2)
Ru2 C62 2.287(2)
Ru2 Cl2 2.4188(7)
O1 C2 1.328(2)
O2 C37 1.327(2)
N1 C17 1.353(3)
N1 C15 1.391(3)
N1 C1 1.430(2)
N2 C17 1.360(2)
N2 C16 1.390(3)
N2 C18 1.472(3)
N3 C52 1.356(3)
N3 C50 1.392(3)
N3 C36 1.429(2)
N4 C52 1.358(2)
N4 C51 1.392(3)
N4 C53 1.473(3)
C1 C6 1.385(3)
C1 C2 1.408(3)
C2 C3 1.426(3)
C3 C4 1.404(3)
C3 C7 1.534(3)
C4 C5 1.393(3)
C4 H4 0.9500
C5 C6 1.391(3)
C5 C11 1.536(3)
C6 H6 0.9500
C7 C10 1.532(3)
C7 C9 1.533(3)
C7 C8 1.537(3)
C8 H8A 0.9800
C8 H8B 0.9800
C8 H8C 0.9800
C9 H9A 0.9800
C9 H9B 0.9800
C9 H9C 0.9800
C10 H10A 0.9800
C10 H10B 0.9800
C10 H10C 0.9800
C11 C14 1.531(3)
C11 C13 1.534(3)
C11 C12 1.538(3)
C12 H12A 0.9800
C12 H12B 0.9800
C12 H12C 0.9800
C13 H13A 0.9800
C13 H13B 0.9800
C13 H13C 0.9800
C14 H14A 0.9800
C14 H14B 0.9800
C14 H14C 0.9800
C15 C16 1.341(3)
C15 H15 0.9500
C16 H16 0.9500
C18 C20 1.522(3)
C18 C19 1.528(3)
C18 H18 1.0000
C19 H19A 0.9800
C19 H19B 0.9800
C19 H19C 0.9800
C20 C21 1.388(3)
C20 C25 1.394(3)
C21 C22 1.400(3)
C21 H21 0.9500
C22 C23 1.375(4)
C22 H22 0.9500
C23 C24 1.375(4)
C23 H23 0.9500
C24 C25 1.384(4)
C24 H24 0.9500
C25 H25 0.9500
C26 C27 1.503(3)
C26 H26A 0.9800
C26 H26B 0.9800
C26 H26C 0.9800
C27 C32 1.393(3)
C27 C28 1.429(3)
C28 C29 1.405(3)
C28 H28 1.0000
C29 C30 1.430(3)
C29 H29 1.0000
C30 C31 1.408(3)
C30 C33 1.518(3)
C31 C32 1.425(3)
C31 H31 1.0000
C32 H32 1.0000
C33 C35 1.529(3)
C33 C34 1.533(3)
C33 H33 1.0000
C34 H34A 0.9800
C34 H34B 0.9800
C34 H34C 0.9800
C35 H35A 0.9800
C35 H35B 0.9800
C35 H35C 0.9800
C36 C41 1.390(3)
C36 C37 1.406(3)
C37 C38 1.431(3)
C38 C39 1.393(3)
C38 C46 1.533(3)
C39 C40 1.406(3)
C39 H39 0.9500
C40 C41 1.389(3)
C40 C42 1.534(3)
C41 H41 0.9500
C42 C44 1.526(3)
C42 C45 1.528(3)
C42 C43 1.538(3)
C43 H43A 0.9800
C43 H43B 0.9800
C43 H43C 0.9800
C44 H44A 0.9800
C44 H44B 0.9800
C44 H44C 0.9800
C45 H45A 0.9800
C45 H45B 0.9800
C45 H45C 0.9800
C46 C49 1.529(3)
C46 C47 1.537(3)
C46 C48 1.543(3)
C47 H47A 0.9800
C47 H47B 0.9800
C47 H47C 0.9800
C48 H48A 0.9800
C48 H48B 0.9800
C48 H48C 0.9800
C49 H49A 0.9800
C49 H49B 0.9800
C49 H49C 0.9800
C50 C51 1.345(3)
C50 H50 0.9500
C51 H51 0.9500
C53 C55 1.520(3)
C53 C54 1.531(3)
C53 H53 1.0000
C54 H54A 0.9800
C54 H54B 0.9800
C54 H54C 0.9800
C55 C56 1.386(3)
C55 C60 1.392(3)
C56 C57 1.396(3)
C56 H56 0.9500
C57 C58 1.376(4)
C57 H57 0.9500
C58 C59 1.377(4)
C58 H58 0.9500
C59 C60 1.385(3)
C59 H59 0.9500
C60 H60 0.9500
C61 C62 1.502(3)
C61 H61A 0.9800
C61 H61B 0.9800
C61 H61C 0.9800
C62 C67 1.401(3)
C62 C63 1.426(3)
C63 C64 1.401(3)
C63 H63 1.0000
C64 C65 1.427(3)
C64 H64 1.0000
C65 C66 1.415(3)
C65 C68 1.519(3)
C66 C67 1.421(3)
C66 H66 1.0000
C67 H67 1.0000
C68 C70 1.527(3)
C68 C69 1.534(3)
C68 H68 1.0000
C69 H69A 0.9800
C69 H69B 0.9800
C69 H69C 0.9800
C70 H70A 0.9800
C70 H70B 0.9800
C70 H70C 0.9800
Cl3 C71 1.757(2)
Cl4 C71 1.762(2)
Cl5 C71 1.748(2)
C71 H71 1.0000
Cl6 C72 1.754(2)
Cl7 C72 1.762(2)
Cl8 C72 1.761(2)
C72 H72 1.0000

loop_
_geom_torsion_atom_site_label_1
_geom_torsion_atom_site_label_2
_geom_torsion_atom_site_label_3
_geom_torsion_atom_site_label_4
_geom_torsion
C17 Ru1 O1 C2 57.59(14)
C29 Ru1 O1 C2 -24.8(2)
C31 Ru1 O1 C2 -66.43(15)
C28 Ru1 O1 C2 -127.5(2)
C30 Ru1 O1 C2 -35.24(16)
C32 Ru1 O1 C2 -103.29(14)
C27 Ru1 O1 C2 -128.55(14)
Cl1 Ru1 O1 C2 144.50(14)
C52 Ru2 O2 C37 -58.42(14)
C64 Ru2 O2 C37 22.8(2)
C66 Ru2 O2 C37 67.39(14)
C63 Ru2 O2 C37 123.1(2)
C65 Ru2 O2 C37 35.25(15)
C67 Ru2 O2 C37 103.87(14)
C62 Ru2 O2 C37 128.52(14)
Cl2 Ru2 O2 C37 -145.37(13)
C17 N1 C1 C6 -143.7(2)
C15 N1 C1 C6 35.8(3)
C17 N1 C1 C2 36.1(3)
C15 N1 C1 C2 -144.4(2)
Ru1 O1 C2 C1 -49.8(2)
Ru1 O1 C2 C3 132.78(16)
C6 C1 C2 O1 176.38(18)
N1 C1 C2 O1 -3.4(3)
C6 C1 C2 C3 -6.1(3)
N1 C1 C2 C3 174.12(17)
O1 C2 C3 C4 -176.67(18)
C1 C2 C3 C4 5.8(3)
O1 C2 C3 C7 4.7(3)
C1 C2 C3 C7 -172.79(18)
C2 C3 C4 C5 -1.8(3)
C7 C3 C4 C5 176.78(19)
C3 C4 C5 C6 -2.4(3)
C3 C4 C5 C11 178.35(19)
C2 C1 C6 C5 1.9(3)
N1 C1 C6 C5 -178.29(18)
C4 C5 C6 C1 2.4(3)
C11 C5 C6 C1 -178.33(18)
C4 C3 C7 C10 -3.5(3)
C2 C3 C7 C10 175.06(19)
C4 C3 C7 C9 116.5(2)
C2 C3 C7 C9 -64.9(2)
C4 C3 C7 C8 -122.9(2)
C2 C3 C7 C8 55.7(3)
C6 C5 C11 C14 176.41(19)
C4 C5 C11 C14 -4.3(3)
C6 C5 C11 C13 -62.8(2)
C4 C5 C11 C13 116.4(2)
C6 C5 C11 C12 56.7(3)
C4 C5 C11 C12 -124.1(2)
C17 N1 C15 C16 1.1(2)
C1 N1 C15 C16 -178.40(18)
N1 C15 C16 N2 -0.3(2)
C17 N2 C16 C15 -0.7(2)
C18 N2 C16 C15 175.25(19)
C15 N1 C17 N2 -1.5(2)
C1 N1 C17 N2 178.03(17)
C15 N1 C17 Ru1 172.51(14)
C1 N1 C17 Ru1 -8.0(3)
C16 N2 C17 N1 1.3(2)
C18 N2 C17 N1 -174.61(18)
C16 N2 C17 Ru1 -171.94(15)
C18 N2 C17 Ru1 12.2(3)
O1 Ru1 C17 N1 -29.35(16)
C29 Ru1 C17 N1 121.82(17)
C31 Ru1 C17 N1 56.66(19)
C28 Ru1 C17 N1 152.54(15)
C30 Ru1 C17 N1 83.51(17)
C32 Ru1 C17 N1 59.0(3)
C27 Ru1 C17 N1 162.26(15)
Cl1 Ru1 C17 N1 -115.31(16)
O1 Ru1 C17 N2 142.8(2)
C29 Ru1 C17 N2 -66.0(2)
C31 Ru1 C17 N2 -131.18(18)
C28 Ru1 C17 N2 -35.3(2)
C30 Ru1 C17 N2 -104.33(19)
C32 Ru1 C17 N2 -128.8(2)
C27 Ru1 C17 N2 -25.6(3)
Cl1 Ru1 C17 N2 56.85(19)
C17 N2 C18 C20 83.7(3)
C16 N2 C18 C20 -91.6(2)
C17 N2 C18 C19 -151.7(2)
C16 N2 C18 C19 33.0(3)
N2 C18 C20 C21 22.5(3)
C19 C18 C20 C21 -102.1(3)
N2 C18 C20 C25 -156.4(2)
C19 C18 C20 C25 78.9(3)
C25 C20 C21 C22 0.1(3)
C18 C20 C21 C22 -178.9(2)
C20 C21 C22 C23 0.7(4)
C21 C22 C23 C24 -1.0(4)
C22 C23 C24 C25 0.6(4)
C23 C24 C25 C20 0.2(4)
C21 C20 C25 C24 -0.5(4)
C18 C20 C25 C24 178.5(2)
C17 Ru1 C27 C32 -146.91(17)
O1 Ru1 C27 C32 46.95(15)
C29 Ru1 C27 C32 -102.27(14)
C31 Ru1 C27 C32 -27.71(13)
C28 Ru1 C27 C32 -132.49(19)
C30 Ru1 C27 C32 -64.49(13)
Cl1 Ru1 C27 C32 131.51(12)
C17 Ru1 C27 C28 -14.4(2)
O1 Ru1 C27 C28 179.44(11)
C29 Ru1 C27 C28 30.22(12)
C31 Ru1 C27 C28 104.78(14)
C30 Ru1 C27 C28 68.01(13)
C32 Ru1 C27 C28 132.49(19)
Cl1 Ru1 C27 C28 -96.00(12)
C17 Ru1 C27 C26 96.0(3)
O1 Ru1 C27 C26 -70.1(2)
C29 Ru1 C27 C26 140.7(2)
C31 Ru1 C27 C26 -144.8(2)
C28 Ru1 C27 C26 110.5(3)
C30 Ru1 C27 C26 178.5(2)
C32 Ru1 C27 C26 -117.1(3)
Cl1 Ru1 C27 C26 14.4(2)
C32 C27 C28 C29 -4.1(3)
C26 C27 C28 C29 178.8(2)
Ru1 C27 C28 C29 -56.53(17)
C32 C27 C28 Ru1 52.43(18)
C26 C27 C28 Ru1 -124.67(19)
C17 Ru1 C28 C29 -56.32(15)
O1 Ru1 C28 C29 129.4(2)
C31 Ru1 C28 C29 66.58(13)
C30 Ru1 C28 C29 29.17(12)
C32 Ru1 C28 C29 102.81(14)
C27 Ru1 C28 C29 130.80(19)
Cl1 Ru1 C28 C29 -144.02(12)
C17 Ru1 C28 C27 172.88(12)
O1 Ru1 C28 C27 -1.4(3)
C29 Ru1 C28 C27 -130.80(19)
C31 Ru1 C28 C27 -64.22(13)
C30 Ru1 C28 C27 -101.63(14)
C32 Ru1 C28 C27 -27.99(12)
Cl1 Ru1 C28 C27 85.18(12)
C27 C28 C29 C30 4.2(3)
Ru1 C28 C29 C30 -54.86(17)
C27 C28 C29 Ru1 59.09(18)
C17 Ru1 C29 C28 132.09(13)
O1 Ru1 C29 C28 -148.41(14)
C31 Ru1 C29 C28 -102.49(14)
C30 Ru1 C29 C28 -132.81(19)
C32 Ru1 C29 C28 -65.09(13)
C27 Ru1 C29 C28 -29.75(13)
Cl1 Ru1 C29 C28 44.35(14)
C17 Ru1 C29 C30 -95.11(13)
O1 Ru1 C29 C30 -15.6(2)
C31 Ru1 C29 C30 30.31(12)
C28 Ru1 C29 C30 132.81(19)
C32 Ru1 C29 C30 67.72(13)
C27 Ru1 C29 C30 103.06(14)
Cl1 Ru1 C29 C30 177.15(10)
C28 C29 C30 C31 0.8(3)
Ru1 C29 C30 C31 -53.69(16)
C28 C29 C30 C33 179.89(18)
Ru1 C29 C30 C33 125.36(18)
C28 C29 C30 Ru1 54.53(17)
C17 Ru1 C30 C31 -141.99(13)
O1 Ru1 C30 C31 -58.19(14)
C29 Ru1 C30 C31 129.99(19)
C28 Ru1 C30 C31 101.15(14)
C32 Ru1 C30 C31 29.60(12)
C27 Ru1 C30 C31 64.20(13)
Cl1 Ru1 C30 C31 122.60(17)
C17 Ru1 C30 C29 88.01(13)
O1 Ru1 C30 C29 171.82(12)
C31 Ru1 C30 C29 -129.99(19)
C28 Ru1 C30 C29 -28.85(13)
C32 Ru1 C30 C29 -100.40(14)
C27 Ru1 C30 C29 -65.79(13)
Cl1 Ru1 C30 C29 -7.4(3)
C17 Ru1 C30 C33 -23.3(2)
O1 Ru1 C30 C33 60.5(2)
C29 Ru1 C30 C33 -111.3(2)
C31 Ru1 C30 C33 118.7(2)
C28 Ru1 C30 C33 -140.2(2)
C32 Ru1 C30 C33 148.3(2)
C27 Ru1 C30 C33 -177.1(2)
Cl1 Ru1 C30 C33 -118.7(2)
C29 C30 C31 C32 -6.0(3)
C33 C30 C31 C32 174.98(19)
Ru1 C30 C31 C32 -59.31(18)
C29 C30 C31 Ru1 53.29(16)
C33 C30 C31 Ru1 -125.71(19)
C17 Ru1 C31 C30 47.53(15)
O1 Ru1 C31 C30 128.72(13)
C29 Ru1 C31 C30 -30.86(12)
C28 Ru1 C31 C30 -68.30(13)
C32 Ru1 C31 C30 -131.20(19)
C27 Ru1 C31 C30 -104.72(14)
Cl1 Ru1 C31 C30 -148.13(11)
C17 Ru1 C31 C32 178.72(12)
O1 Ru1 C31 C32 -100.08(12)
C29 Ru1 C31 C32 100.34(14)
C28 Ru1 C31 C32 62.89(13)
C30 Ru1 C31 C32 131.20(19)
C27 Ru1 C31 C32 26.48(12)
Cl1 Ru1 C31 C32 -16.94(19)
C28 C27 C32 C31 -1.0(3)
C26 C27 C32 C31 176.0(2)
Ru1 C27 C32 C31 49.10(17)
C28 C27 C32 Ru1 -50.11(17)
C26 C27 C32 Ru1 126.9(2)
C30 C31 C32 C27 6.3(3)
Ru1 C31 C32 C27 -51.50(18)
C30 C31 C32 Ru1 57.77(17)
C17 Ru1 C32 C27 131.9(2)
O1 Ru1 C32 C27 -142.19(13)
C29 Ru1 C32 C27 66.89(13)
C31 Ru1 C32 C27 135.19(19)
C28 Ru1 C32 C27 29.28(13)
C30 Ru1 C32 C27 105.34(14)
Cl1 Ru1 C32 C27 -54.18(13)
C17 Ru1 C32 C31 -3.3(3)
O1 Ru1 C32 C31 82.62(12)
C29 Ru1 C32 C31 -68.30(13)
C28 Ru1 C32 C31 -105.91(14)
C30 Ru1 C32 C31 -29.85(12)
C27 Ru1 C32 C31 -135.19(19)
Cl1 Ru1 C32 C31 170.63(10)
C31 C30 C33 C35 3.8(3)
C29 C30 C33 C35 -175.18(18)
Ru1 C30 C33 C35 -88.4(2)
C31 C30 C33 C34 -119.9(2)
C29 C30 C33 C34 61.2(2)
Ru1 C30 C33 C34 147.92(17)
C52 N3 C36 C41 144.5(2)
C50 N3 C36 C41 -36.9(3)
C52 N3 C36 C37 -35.6(3)
C50 N3 C36 C37 142.98(19)
Ru2 O2 C37 C36 49.5(2)
Ru2 O2 C37 C38 -133.25(16)
C41 C36 C37 O2 -175.74(18)
N3 C36 C37 O2 4.4(3)
C41 C36 C37 C38 6.8(3)
N3 C36 C37 C38 -173.05(17)
O2 C37 C38 C39 176.33(18)
C36 C37 C38 C39 -6.3(3)
O2 C37 C38 C46 -5.2(3)
C36 C37 C38 C46 172.23(18)
C37 C38 C39 C40 2.0(3)
C46 C38 C39 C40 -176.51(19)
C38 C39 C40 C41 2.3(3)
C38 C39 C40 C42 -176.29(19)
C39 C40 C41 C36 -2.0(3)
C42 C40 C41 C36 176.54(18)
C37 C36 C41 C40 -2.6(3)
N3 C36 C41 C40 177.25(18)
C41 C40 C42 C44 9.9(3)
C39 C40 C42 C44 -171.6(2)
C41 C40 C42 C45 130.6(2)
C39 C40 C42 C45 -50.9(3)
C41 C40 C42 C43 -109.8(2)
C39 C40 C42 C43 68.8(2)
C39 C38 C46 C49 3.7(3)
C37 C38 C46 C49 -174.81(19)
C39 C38 C46 C47 -117.1(2)
C37 C38 C46 C47 64.5(2)
C39 C38 C46 C48 123.2(2)
C37 C38 C46 C48 -55.2(2)
C52 N3 C50 C51 -1.0(2)
C36 N3 C50 C51 -179.83(18)
N3 C50 C51 N4 0.1(2)
C52 N4 C51 C50 0.8(2)
C53 N4 C51 C50 -172.76(19)
C50 N3 C52 N4 1.5(2)
C36 N3 C52 N4 -179.70(17)
C50 N3 C52 Ru2 -173.10(14)
C36 N3 C52 Ru2 5.7(3)
C51 N4 C52 N3 -1.4(2)
C53 N4 C52 N3 172.25(18)
C51 N4 C52 Ru2 172.52(15)
C53 N4 C52 Ru2 -13.8(3)
O2 Ru2 C52 N3 31.44(16)
C64 Ru2 C52 N3 -117.87(17)
C66 Ru2 C52 N3 -53.65(19)
C63 Ru2 C52 N3 -149.06(16)
C65 Ru2 C52 N3 -79.79(17)
C67 Ru2 C52 N3 -58.9(3)
C62 Ru2 C52 N3 -160.52(15)
Cl2 Ru2 C52 N3 117.09(16)
O2 Ru2 C52 N4 -141.6(2)
C64 Ru2 C52 N4 69.1(2)
C66 Ru2 C52 N4 133.35(18)
C63 Ru2 C52 N4 37.9(2)
C65 Ru2 C52 N4 107.20(19)
C67 Ru2 C52 N4 128.1(3)
C62 Ru2 C52 N4 26.5(3)
Cl2 Ru2 C52 N4 -55.91(19)
C52 N4 C53 C55 -83.7(3)
C51 N4 C53 C55 89.1(2)
C52 N4 C53 C54 151.5(2)
C51 N4 C53 C54 -35.7(3)
N4 C53 C55 C56 -22.0(3)
C54 C53 C55 C56 102.7(3)
N4 C53 C55 C60 156.9(2)
C54 C53 C55 C60 -78.5(3)
C60 C55 C56 C57 -0.1(3)
C53 C55 C56 C57 178.7(2)
C55 C56 C57 C58 -0.5(4)
C56 C57 C58 C59 0.6(4)
C57 C58 C59 C60 -0.2(4)
C58 C59 C60 C55 -0.3(4)
C56 C55 C60 C59 0.5(3)
C53 C55 C60 C59 -178.4(2)
C52 Ru2 C62 C67 149.63(16)
O2 Ru2 C62 C67 -45.03(15)
C64 Ru2 C62 C67 102.37(14)
C66 Ru2 C62 C67 27.85(12)
C63 Ru2 C62 C67 132.33(19)
C65 Ru2 C62 C67 64.73(13)
Cl2 Ru2 C62 C67 -128.84(12)
C52 Ru2 C62 C63 17.3(2)
O2 Ru2 C62 C63 -177.37(11)
C64 Ru2 C62 C63 -29.97(12)
C66 Ru2 C62 C63 -104.48(14)
C65 Ru2 C62 C63 -67.60(13)
C67 Ru2 C62 C63 -132.33(19)
Cl2 Ru2 C62 C63 98.83(12)
C52 Ru2 C62 C61 -93.4(3)
O2 Ru2 C62 C61 71.9(2)
C64 Ru2 C62 C61 -140.7(2)
C66 Ru2 C62 C61 144.8(2)
C63 Ru2 C62 C61 -110.7(3)
C65 Ru2 C62 C61 -178.3(2)
C67 Ru2 C62 C61 117.0(3)
Cl2 Ru2 C62 C61 -11.9(2)
C67 C62 C63 C64 2.8(3)
C61 C62 C63 C64 179.9(2)
Ru2 C62 C63 C64 55.78(17)
C67 C62 C63 Ru2 -52.93(18)
C61 C62 C63 Ru2 124.14(19)
C52 Ru2 C63 C64 57.81(15)
O2 Ru2 C63 C64 -123.9(2)
C66 Ru2 C63 C64 -66.71(13)
C65 Ru2 C63 C64 -29.15(12)
C67 Ru2 C63 C64 -102.90(14)
C62 Ru2 C63 C64 -131.13(19)
Cl2 Ru2 C63 C64 146.11(12)
C52 Ru2 C63 C62 -171.06(12)
O2 Ru2 C63 C62 7.3(3)
C64 Ru2 C63 C62 131.13(19)
C66 Ru2 C63 C62 64.42(13)
C65 Ru2 C63 C62 101.98(14)
C67 Ru2 C63 C62 28.23(12)
Cl2 Ru2 C63 C62 -82.76(12)
C62 C63 C64 C65 -2.7(3)
Ru2 C63 C64 C65 55.48(17)
C62 C63 C64 Ru2 -58.23(18)
C52 Ru2 C64 C63 -130.14(13)
O2 Ru2 C64 C63 151.75(13)
C66 Ru2 C64 C63 102.30(14)
C65 Ru2 C64 C63 132.78(19)
C67 Ru2 C64 C63 65.14(13)
C62 Ru2 C64 C63 29.57(13)
Cl2 Ru2 C64 C63 -42.77(15)
C52 Ru2 C64 C65 97.08(13)
O2 Ru2 C64 C65 19.0(2)
C66 Ru2 C64 C65 -30.48(12)
C63 Ru2 C64 C65 -132.78(19)
C67 Ru2 C64 C65 -67.64(13)
C62 Ru2 C64 C65 -103.21(14)
Cl2 Ru2 C64 C65 -175.55(10)
C63 C64 C65 C66 -1.6(3)
Ru2 C64 C65 C66 53.57(16)
C63 C64 C65 C68 179.70(19)
Ru2 C64 C65 C68 -125.13(18)
C63 C64 C65 Ru2 -55.17(17)
C52 Ru2 C65 C66 144.05(13)
O2 Ru2 C65 C66 60.56(14)
C64 Ru2 C65 C66 -129.85(19)
C63 Ru2 C65 C66 -101.03(14)
C67 Ru2 C65 C66 -29.26(12)
C62 Ru2 C65 C66 -64.17(13)
Cl2 Ru2 C65 C66 -117.34(19)
C52 Ru2 C65 C64 -86.11(13)
O2 Ru2 C65 C64 -169.59(12)
C66 Ru2 C65 C64 129.85(19)
C63 Ru2 C65 C64 28.82(13)
C67 Ru2 C65 C64 100.59(14)
C62 Ru2 C65 C64 65.67(13)
Cl2 Ru2 C65 C64 12.5(3)
C52 Ru2 C65 C68 26.1(2)
O2 Ru2 C65 C68 -57.4(2)
C64 Ru2 C65 C68 112.2(2)
C66 Ru2 C65 C68 -118.0(2)
C63 Ru2 C65 C68 141.0(2)
C67 Ru2 C65 C68 -147.2(2)
C62 Ru2 C65 C68 177.8(2)
Cl2 Ru2 C65 C68 124.7(2)
C64 C65 C66 C67 5.9(3)
C68 C65 C66 C67 -175.41(19)
Ru2 C65 C66 C67 59.04(18)
C64 C65 C66 Ru2 -53.09(15)
C68 C65 C66 Ru2 125.55(19)
C52 Ru2 C66 C65 -45.79(16)
O2 Ru2 C66 C65 -126.07(13)
C64 Ru2 C66 C65 30.85(12)
C63 Ru2 C66 C65 68.23(13)
C67 Ru2 C66 C65 131.60(19)
C62 Ru2 C66 C65 104.69(14)
Cl2 Ru2 C66 C65 151.39(10)
C52 Ru2 C66 C67 -177.38(12)
O2 Ru2 C66 C67 102.33(12)
C64 Ru2 C66 C67 -100.75(14)
C63 Ru2 C66 C67 -63.37(13)
C65 Ru2 C66 C67 -131.60(19)
C62 Ru2 C66 C67 -26.90(12)
Cl2 Ru2 C66 C67 19.79(18)
C63 C62 C67 C66 1.4(3)
C61 C62 C67 C66 -175.6(2)
Ru2 C62 C67 C66 -49.39(17)
C63 C62 C67 Ru2 50.78(17)
C61 C62 C67 Ru2 -126.2(2)
C65 C66 C67 C62 -6.0(3)
Ru2 C66 C67 C62 51.54(18)
C65 C66 C67 Ru2 -57.52(17)
C52 Ru2 C67 C62 -127.6(3)
O2 Ru2 C67 C62 144.61(13)
C64 Ru2 C67 C62 -66.74(14)
C66 Ru2 C67 C62 -134.73(19)
C63 Ru2 C67 C62 -29.29(13)
C65 Ru2 C67 C62 -105.02(14)
Cl2 Ru2 C67 C62 56.66(13)
C52 Ru2 C67 C66 7.1(3)
O2 Ru2 C67 C66 -80.67(12)
C64 Ru2 C67 C66 67.99(13)
C63 Ru2 C67 C66 105.43(14)
C65 Ru2 C67 C66 29.71(12)
C62 Ru2 C67 C66 134.73(19)
Cl2 Ru2 C67 C66 -168.61(10)
C66 C65 C68 C70 -0.3(3)
C64 C65 C68 C70 178.29(18)
Ru2 C65 C68 C70 91.3(2)
C66 C65 C68 C69 123.7(2)
C64 C65 C68 C69 -57.7(2)
Ru2 C65 C68 C69 -144.71(17)
